data_4332690
loop_
_publ_author_name
'Halder, Sarmistha'
'Acharyya, Rama'
'Peng, Shie-Ming'
'Lee, Gene-Hsiang'
'Drew, Michael G. B.'
'Bhattacharya, Samaresh'

_publ_section_title
;
 Synthesis, Structure, and Electrochemical Properties of a Family of
 2-(Arylazo)phenolate Complexes of Ruthenium with Unusual C&#x2212;C
 Coupling and NN Cleavage
;
_journal_issue 24
_journal_name_full 'Inorganic Chemistry'
_journal_page_first 9654
_journal_page_last 9663
_journal_paper_doi 10.1021/ic060689u
_journal_volume 45
_journal_year 2006
_chemical_formula_sum 'C37 H37 N5 O3 Ru'
_chemical_formula_weight 700.79
_chemical_name_systematic
; 
 ? 
;
_space_group_IT_number 14
_symmetry_cell_setting monoclinic
_symmetry_space_group_name_Hall '-P 2ybc'
_symmetry_space_group_name_H-M 'P 1 21/c 1'
_atom_sites_solution_hydrogens geom
_atom_sites_solution_primary direct
_atom_sites_solution_secondary difmap
_audit_creation_method SHELXL-97
_cell_angle_alpha 90.00
_cell_angle_beta 106.3570(10)
_cell_angle_gamma 90.00
_cell_formula_units_Z 4
_cell_length_a 10.6497(2)
_cell_length_b 19.4497(5)
_cell_length_c 16.6027(5)
_cell_measurement_reflns_used all
_cell_measurement_temperature 150(2)
_cell_measurement_theta_max 27.50
_cell_measurement_theta_min 1.99
_cell_volume 3299.78(15)
_computing_cell_refinement DENZO-SMN
_computing_data_collection 'NONIUS COLLECT'
_computing_data_reduction DENZO-SMN
_computing_molecular_graphics SHELXTL
_computing_publication_material SHELXTL
_computing_structure_refinement 'SHELXL-97 (Sheldrick, 1997)'
_computing_structure_solution 'SHELXS-97 (Sheldrick, 1990)'
_diffrn_ambient_temperature 150(2)
_diffrn_measured_fraction_theta_full 0.999
_diffrn_measured_fraction_theta_max 0.999
_diffrn_measurement_device_type 'NONIUS KappaCCD'
_diffrn_measurement_method 'phi and omega scans'
_diffrn_radiation_monochromator graphite
_diffrn_radiation_source 'fine-focus sealed tube'
_diffrn_radiation_type MoK\a
_diffrn_radiation_wavelength 0.71073
_diffrn_reflns_av_R_equivalents 0.0550
_diffrn_reflns_av_sigmaI/netI 0.0476
_diffrn_reflns_limit_h_max 12
_diffrn_reflns_limit_h_min -12
_diffrn_reflns_limit_k_max 23
_diffrn_reflns_limit_k_min -23
_diffrn_reflns_limit_l_max 19
_diffrn_reflns_limit_l_min -19
_diffrn_reflns_number 20549
_diffrn_reflns_theta_full 25.00
_diffrn_reflns_theta_max 25.00
_diffrn_reflns_theta_min 1.99
_diffrn_standards_decay_% 0
_exptl_absorpt_coefficient_mu 0.519
_exptl_absorpt_correction_T_max 0.992
_exptl_absorpt_correction_T_min 0.896
_exptl_absorpt_correction_type multi-scan
_exptl_crystal_colour black
_exptl_crystal_density_diffrn 1.411
_exptl_crystal_density_meas ?
_exptl_crystal_density_method 'not measured'
_exptl_crystal_description plate
_exptl_crystal_F_000 1448
_exptl_crystal_size_max 0.30
_exptl_crystal_size_mid 0.23
_exptl_crystal_size_min 0.02
_refine_diff_density_max 2.964
_refine_diff_density_min -1.978
_refine_diff_density_rms 0.192
_refine_ls_extinction_coef 0.0101(9)
_refine_ls_extinction_expression Fc^*^=kFc[1+0.001xFc^2^\l^3^/sin(2\q)]^-1/4^
_refine_ls_extinction_method SHELXL
_refine_ls_goodness_of_fit_ref 1.117
_refine_ls_hydrogen_treatment mixed
_refine_ls_matrix_type full
_refine_ls_number_parameters 416
_refine_ls_number_reflns 5812
_refine_ls_number_restraints 0
_refine_ls_restrained_S_all 1.117
_refine_ls_R_factor_all 0.1128
_refine_ls_R_factor_gt 0.0898
_refine_ls_shift/su_max 0.002
_refine_ls_shift/su_mean 0.000
_refine_ls_structure_factor_coef Fsqd
_refine_ls_weighting_details 'calc w=1/[\s^2^(Fo^2^)+(0.0872P)^2^+27.4641P] where P=(Fo^2^+2Fc^2^)/3'
_refine_ls_weighting_scheme calc
_refine_ls_wR_factor_gt 0.2108
_refine_ls_wR_factor_ref 0.2318
_reflns_number_gt 4683
_reflns_number_total 5812
_reflns_threshold_expression >2sigma(I)
_cod_data_source_file ic060689usup4.cif
_cod_data_source_block ic8896
_cod_depositor_comments
;
The following automatic conversions were performed:

'_symmetry_cell_setting' value 'Monoclinic' changed to 'monoclinic'
according to /home/saulius/struct/CIF-dictionaries/cif_core.dic
dictionary named 'cif_core.dic' version 2.4.2 from 2011-04-26.

Automatic conversion script
Id: cif_fix_values 1891 2012-01-12 08:04:46Z andrius 

The following automatic conversions were performed:

'_exptl_crystal_density_meas' value 'not_measured' was changed to '?'
- the value is perceived as not measured.

Automatic conversion script
Id: cif_fix_values 3008 2015-01-20 13:52:24Z robertas 
;
_cod_original_cell_volume 3299.78(14)
_cod_original_sg_symbol_H-M P2(1)/c
_cod_database_code 4332690

loop_
_symmetry_equiv_pos_as_xyz
'x, y, z'
'-x, y+1/2, -z+1/2'
'-x, -y, -z'
'x, -y-1/2, z-1/2'

loop_
_atom_site_label
_atom_site_type_symbol
_atom_site_fract_x
_atom_site_fract_y
_atom_site_fract_z
_atom_site_U_iso_or_equiv
_atom_site_adp_type
_atom_site_occupancy
_atom_site_symmetry_multiplicity
_atom_site_calc_flag
_atom_site_refinement_flags
Ru Ru 0.62672(6) 0.20371(3) 0.04859(4) 0.0378(3) Uani 1 1 d .
O1 O 0.7824(5) 0.2667(3) 0.0794(4) 0.0429(13) Uani 1 1 d .
O2 O 0.6288(6) 0.2155(3) -0.0714(4) 0.0482(15) Uani 1 1 d .
O3 O 0.4711(6) 0.1364(3) 0.0196(4) 0.0520(16) Uani 1 1 d .
N1 N 0.5008(7) 0.2850(4) 0.0248(4) 0.0464(17) Uani 1 1 d .
N2 N 0.5229(8) 0.3461(4) 0.0156(4) 0.0462(17) Uani 1 1 d .
N3 N 0.7656(7) 0.1289(4) 0.0403(5) 0.0472(17) Uani 1 1 d .
N4 N 0.8348(7) 0.0884(4) 0.0875(5) 0.057(2) Uani 1 1 d .
N5 N 0.6093(7) 0.1855(4) 0.1599(5) 0.052(2) Uani 1 1 d .
H5D H 0.6673 0.1986 0.2064 0.062 Uiso 1 1 calc R
C1 C 0.7739(7) 0.3324(4) 0.0648(4) 0.0334(17) Uani 1 1 d .
C2 C 0.8915(8) 0.3720(4) 0.0841(5) 0.0382(18) Uani 1 1 d .
H2A H 0.9725 0.3495 0.1082 0.046 Uiso 1 1 calc R
C3 C 0.8918(7) 0.4405(4) 0.0694(5) 0.0370(18) Uani 1 1 d .
H3A H 0.9727 0.4646 0.0833 0.044 Uiso 1 1 calc R
C4 C 0.7749(8) 0.4768(4) 0.0341(5) 0.0377(18) Uani 1 1 d .
C5 C 0.7778(10) 0.5520(5) 0.0131(7) 0.061(3) Uani 1 1 d .
H5A H 0.6882 0.5687 -0.0106 0.092 Uiso 1 1 calc R
H5B H 0.8275 0.5584 -0.0279 0.092 Uiso 1 1 calc R
H5C H 0.8198 0.5779 0.0643 0.092 Uiso 1 1 calc R
C6 C 0.6608(7) 0.4394(4) 0.0163(5) 0.0365(17) Uani 1 1 d .
H6A H 0.5807 0.4628 -0.0077 0.044 Uiso 1 1 calc R
C7 C 0.6562(7) 0.3689(4) 0.0314(5) 0.0360(18) Uani 1 1 d .
C8 C 0.3622(7) 0.2767(4) 0.0208(5) 0.0355(17) Uani 1 1 d .
C9 C 0.3245(7) 0.2905(4) 0.0930(5) 0.0343(17) Uani 1 1 d .
C10 C 0.1985(8) 0.2724(5) 0.0937(6) 0.048(2) Uani 1 1 d .
H10A H 0.1718 0.2792 0.1431 0.057 Uiso 1 1 calc R
C11 C 0.1131(9) 0.2450(6) 0.0242(6) 0.057(3) Uani 1 1 d .
H11A H 0.0267 0.2337 0.0252 0.069 Uiso 1 1 calc R
C12 C 0.1509(8) 0.2335(5) -0.0484(6) 0.048(2) Uani 1 1 d .
H12A H 0.0895 0.2151 -0.0967 0.058 Uiso 1 1 calc R
C13 C 0.2768(7) 0.2483(4) -0.0512(5) 0.0322(16) Uani 1 1 d .
C14 C 0.4150(8) 0.3241(5) 0.1690(5) 0.047(2) Uani 1 1 d .
H14A H 0.4995 0.3333 0.1585 0.071 Uiso 1 1 calc R
H14B H 0.4278 0.2935 0.2175 0.071 Uiso 1 1 calc R
H14C H 0.3765 0.3675 0.1804 0.071 Uiso 1 1 calc R
C15 C 0.3150(8) 0.2356(5) -0.1297(5) 0.047(2) Uani 1 1 d .
H15A H 0.2407 0.2159 -0.1724 0.071 Uiso 1 1 calc R
H15B H 0.3888 0.2035 -0.1179 0.071 Uiso 1 1 calc R
H15C H 0.3407 0.2791 -0.1503 0.071 Uiso 1 1 calc R
C16 C 0.7175(8) 0.1796(4) -0.0934(5) 0.0397(18) Uani 1 1 d .
C17 C 0.7384(8) 0.1880(5) -0.1725(5) 0.046(2) Uani 1 1 d .
H17A H 0.6878 0.2206 -0.2107 0.055 Uiso 1 1 calc R
C18 C 0.8294(8) 0.1505(5) -0.1949(5) 0.048(2) Uani 1 1 d .
H18A H 0.8403 0.1571 -0.2492 0.057 Uiso 1 1 calc R
C19 C 0.9086(8) 0.1020(4) -0.1415(5) 0.044(2) Uani 1 1 d .
C20 C 1.0116(11) 0.0618(6) -0.1681(8) 0.072(3) Uani 1 1 d .
H20A H 1.0565 0.0306 -0.1228 0.108 Uiso 1 1 calc R
H20B H 1.0752 0.0936 -0.1802 0.108 Uiso 1 1 calc R
H20C H 0.9699 0.0350 -0.2185 0.108 Uiso 1 1 calc R
C21 C 0.8916(8) 0.0929(4) -0.0627(5) 0.0433(19) Uani 1 1 d .
H21A H 0.9445 0.0607 -0.0250 0.052 Uiso 1 1 calc R
C22 C 0.7968(7) 0.1308(4) -0.0383(4) 0.0350(17) Uani 1 1 d .
C23 C 0.8144(9) 0.0871(4) 0.1734(5) 0.0419(19) Uani 1 1 d .
C24 C 0.8999(9) 0.1278(5) 0.2342(5) 0.053(2) Uani 1 1 d .
C25 C 0.8941(10) 0.1230(6) 0.3152(6) 0.062(3) Uani 1 1 d .
H25A H 0.9481 0.1517 0.3572 0.074 Uiso 1 1 calc R
C26 C 0.8136(11) 0.0785(6) 0.3356(6) 0.065(3) Uani 1 1 d .
H26A H 0.8108 0.0773 0.3923 0.079 Uiso 1 1 calc R
C27 C 0.7335(10) 0.0340(6) 0.2789(7) 0.065(3) Uani 1 1 d .
H27A H 0.6806 0.0016 0.2972 0.078 Uiso 1 1 calc R
C28 C 0.7310(9) 0.0374(4) 0.1905(6) 0.048(2) Uani 1 1 d .
C29 C 0.9967(10) 0.1760(6) 0.2124(7) 0.067(3) Uani 1 1 d .
H29A H 1.0473 0.1998 0.2631 0.100 Uiso 1 1 calc R
H29B H 0.9495 0.2097 0.1711 0.100 Uiso 1 1 calc R
H29C H 1.0562 0.1495 0.1887 0.100 Uiso 1 1 calc R
C30 C 0.6446(10) -0.0058(5) 0.1254(9) 0.075(3) Uani 1 1 d .
H30A H 0.6592 0.0044 0.0709 0.112 Uiso 1 1 calc R
H30B H 0.5532 0.0037 0.1227 0.112 Uiso 1 1 calc R
H30C H 0.6639 -0.0544 0.1391 0.112 Uiso 1 1 calc R
C31 C 0.4246(9) 0.1260(5) 0.0821(6) 0.052(2) Uani 1 1 d .
C32 C 0.3075(10) 0.0869(5) 0.0762(7) 0.058(2) Uani 1 1 d .
H32A H 0.2534 0.0715 0.0235 0.069 Uiso 1 1 calc R
C33 C 0.2772(11) 0.0726(6) 0.1489(7) 0.066(3) Uani 1 1 d .
H33A H 0.1981 0.0486 0.1451 0.080 Uiso 1 1 calc R
C34 C 0.3538(9) 0.0909(5) 0.2275(6) 0.050(2) Uani 1 1 d .
C35 C 0.3134(13) 0.0701(8) 0.3041(8) 0.090(4) Uani 1 1 d .
H35A H 0.2355 0.0409 0.2872 0.134 Uiso 1 1 calc R
H35B H 0.2937 0.1113 0.3323 0.134 Uiso 1 1 calc R
H35C H 0.3849 0.0446 0.3427 0.134 Uiso 1 1 calc R
C36 C 0.4639(9) 0.1328(5) 0.2360(6) 0.055(2) Uani 1 1 d .
H36A H 0.5147 0.1493 0.2891 0.066 Uiso 1 1 calc R
C37 C 0.4958(8) 0.1497(4) 0.1586(6) 0.047(2) Uani 1 1 d .

loop_
_atom_site_aniso_label
_atom_site_aniso_U_11
_atom_site_aniso_U_22
_atom_site_aniso_U_33
_atom_site_aniso_U_23
_atom_site_aniso_U_13
_atom_site_aniso_U_12
Ru 0.0337(4) 0.0344(4) 0.0535(5) 0.0117(3) 0.0255(3) 0.0096(3)
O1 0.047(3) 0.035(3) 0.052(4) 0.004(3) 0.024(3) -0.001(2)
O2 0.043(3) 0.046(3) 0.067(4) -0.001(3) 0.034(3) 0.004(3)
O3 0.041(3) 0.052(4) 0.070(4) 0.015(3) 0.027(3) 0.006(3)
N1 0.052(4) 0.052(5) 0.039(4) 0.004(3) 0.018(3) 0.005(3)
N2 0.067(5) 0.044(4) 0.033(4) -0.001(3) 0.021(3) 0.008(4)
N3 0.040(4) 0.042(4) 0.056(5) -0.001(4) 0.009(3) -0.007(3)
N4 0.046(4) 0.048(5) 0.075(6) 0.002(4) 0.016(4) 0.018(4)
N5 0.038(4) 0.066(5) 0.057(5) 0.028(4) 0.024(3) 0.021(3)
C1 0.041(4) 0.036(4) 0.029(4) 0.000(3) 0.019(3) -0.003(3)
C2 0.033(4) 0.046(5) 0.034(4) 0.000(4) 0.009(3) 0.005(3)
C3 0.030(4) 0.045(5) 0.038(4) -0.007(4) 0.013(3) -0.010(3)
C4 0.041(4) 0.037(4) 0.041(5) -0.003(3) 0.022(4) 0.003(3)
C5 0.068(6) 0.038(5) 0.091(8) -0.004(5) 0.043(6) 0.000(4)
C6 0.029(4) 0.047(5) 0.036(4) -0.003(3) 0.014(3) 0.007(3)
C7 0.035(4) 0.047(5) 0.034(4) -0.009(3) 0.023(3) -0.007(3)
C8 0.024(4) 0.043(4) 0.044(5) 0.002(4) 0.017(3) 0.002(3)
C9 0.029(4) 0.038(4) 0.039(4) 0.007(3) 0.014(3) 0.003(3)
C10 0.032(4) 0.061(5) 0.058(6) 0.002(4) 0.024(4) 0.002(4)
C11 0.038(5) 0.077(7) 0.063(6) 0.001(5) 0.024(5) -0.015(5)
C12 0.030(4) 0.065(6) 0.048(5) -0.002(4) 0.009(4) -0.015(4)
C13 0.030(4) 0.035(4) 0.030(4) 0.002(3) 0.007(3) 0.006(3)
C14 0.047(5) 0.063(6) 0.036(5) -0.009(4) 0.018(4) -0.005(4)
C15 0.033(4) 0.066(6) 0.041(5) -0.002(4) 0.009(4) 0.006(4)
C16 0.034(4) 0.043(4) 0.048(5) -0.002(4) 0.021(4) 0.000(3)
C17 0.040(5) 0.060(6) 0.038(5) 0.009(4) 0.011(4) 0.007(4)
C18 0.051(5) 0.072(6) 0.025(4) 0.003(4) 0.019(4) 0.003(4)
C19 0.049(5) 0.045(5) 0.047(5) -0.005(4) 0.028(4) 0.002(4)
C20 0.079(7) 0.070(7) 0.086(8) -0.002(6) 0.054(7) 0.019(6)
C21 0.041(4) 0.041(5) 0.050(5) 0.006(4) 0.016(4) 0.006(4)
C22 0.036(4) 0.048(5) 0.026(4) -0.008(3) 0.016(3) -0.007(3)
C23 0.058(5) 0.046(5) 0.023(4) 0.002(3) 0.014(4) 0.010(4)
C24 0.052(5) 0.073(6) 0.031(4) 0.007(4) 0.007(4) 0.035(5)
C25 0.050(6) 0.080(7) 0.050(6) 0.003(5) 0.005(5) 0.009(5)
C26 0.073(7) 0.084(8) 0.036(5) 0.014(5) 0.010(5) 0.009(6)
C27 0.057(6) 0.078(7) 0.074(7) 0.023(6) 0.041(6) 0.013(5)
C28 0.054(5) 0.043(5) 0.060(6) 0.011(4) 0.034(5) 0.019(4)
C29 0.050(6) 0.062(6) 0.079(8) 0.007(6) 0.003(5) -0.001(5)
C30 0.060(6) 0.051(6) 0.124(10) -0.005(6) 0.042(7) -0.002(5)
C31 0.045(5) 0.052(5) 0.062(6) 0.003(5) 0.022(5) 0.006(4)
C32 0.056(6) 0.057(6) 0.068(7) 0.000(5) 0.031(5) -0.010(5)
C33 0.067(7) 0.064(7) 0.077(8) 0.007(6) 0.034(6) -0.003(5)
C34 0.046(5) 0.065(6) 0.048(5) 0.015(5) 0.027(4) 0.003(4)
C35 0.083(8) 0.115(11) 0.085(9) 0.036(8) 0.046(7) 0.010(8)
C36 0.052(5) 0.061(6) 0.058(6) 0.011(5) 0.026(5) 0.015(5)
C37 0.046(5) 0.041(5) 0.068(6) 0.024(4) 0.037(5) 0.020(4)

loop_
_atom_type_symbol
_atom_type_description
_atom_type_scat_dispersion_real
_atom_type_scat_dispersion_imag
_atom_type_scat_source
C C 0.0033 0.0016 'International Tables Vol C Tables 4.2.6.8 and 6.1.1.4'
H H 0.0000 0.0000 'International Tables Vol C Tables 4.2.6.8 and 6.1.1.4'
N N 0.0061 0.0033 'International Tables Vol C Tables 4.2.6.8 and 6.1.1.4'
O O 0.0106 0.0060 'International Tables Vol C Tables 4.2.6.8 and 6.1.1.4'
Ru Ru -1.2594 0.8363 'International Tables Vol C Tables 4.2.6.8 and 6.1.1.4'

loop_
_geom_angle_atom_site_label_1
_geom_angle_atom_site_label_2
_geom_angle_atom_site_label_3
_geom_angle
N5 Ru O1 99.3(3)
N5 Ru O2 173.9(3)
O1 Ru O2 86.8(2)
N5 Ru N1 95.3(3)
O1 Ru N1 91.5(3)
O2 Ru N1 84.8(2)
N5 Ru O3 79.7(3)
O1 Ru O3 178.0(2)
O2 Ru O3 94.2(2)
N1 Ru O3 90.3(3)
N5 Ru N3 101.1(3)
O1 Ru N3 83.9(2)
O2 Ru N3 79.1(3)
N1 Ru N3 163.5(3)
O3 Ru N3 94.5(3)
C1 O1 Ru 122.9(5)
C16 O2 Ru 115.3(5)
C31 O3 Ru 112.2(6)
N2 N1 C8 109.1(7)
N2 N1 Ru 129.5(6)
C8 N1 Ru 121.4(5)
N1 N2 C7 119.2(7)
N4 N3 C22 110.6(8)
N4 N3 Ru 136.1(7)
C22 N3 Ru 112.9(5)
N3 N4 C23 113.8(7)
C37 N5 Ru 113.1(6)
O1 C1 C7 125.1(7)
O1 C1 C2 118.6(7)
C7 C1 C2 116.2(7)
C3 C2 C1 122.5(7)
C2 C3 C4 121.4(7)
C6 C4 C3 116.7(7)
C6 C4 C5 122.6(8)
C3 C4 C5 120.6(8)
C4 C6 C7 123.6(7)
C6 C7 C1 119.5(7)
C6 C7 N2 110.6(7)
C1 C7 N2 129.7(7)
C9 C8 C13 122.5(7)
C9 C8 N1 118.0(7)
C13 C8 N1 119.1(7)
C10 C9 C8 118.1(7)
C10 C9 C14 119.6(7)
C8 C9 C14 122.3(7)
C11 C10 C9 120.5(8)
C10 C11 C12 120.7(8)
C13 C12 C11 120.9(8)
C12 C13 C8 117.2(7)
C12 C13 C15 120.0(7)
C8 C13 C15 122.8(7)
O2 C16 C17 121.2(8)
O2 C16 C22 121.5(7)
C17 C16 C22 117.3(7)
C18 C17 C16 120.8(8)
C17 C18 C19 122.8(7)
C21 C19 C18 118.0(7)
C21 C19 C20 120.6(9)
C18 C19 C20 121.3(8)
C19 C21 C22 120.3(8)
C21 C22 C16 120.8(7)
C21 C22 N3 128.4(8)
C16 C22 N3 110.8(7)
C28 C23 C24 124.6(8)
C28 C23 N4 118.4(8)
C24 C23 N4 115.9(8)
C25 C24 C23 118.1(10)
C25 C24 C29 120.2(10)
C23 C24 C29 121.8(8)
C26 C25 C24 120.5(11)
C25 C26 C27 123.6(10)
C26 C27 C28 119.2(9)
C23 C28 C27 113.8(9)
C23 C28 C30 123.3(8)
C27 C28 C30 122.9(9)
O3 C31 C37 117.4(8)
O3 C31 C32 123.4(9)
C37 C31 C32 119.1(9)
C33 C32 C31 117.6(10)
C32 C33 C34 124.2(10)
C33 C34 C36 120.1(8)
C33 C34 C35 119.8(10)
C36 C34 C35 120.0(10)
C34 C36 C37 115.9(9)
C31 C37 N5 115.9(8)
C31 C37 C36 122.7(9)
N5 C37 C36 121.1(9)

loop_
_geom_bond_atom_site_label_1
_geom_bond_atom_site_label_2
_geom_bond_distance
Ru N5 1.941(7)
Ru O1 2.009(6)
Ru O2 2.011(6)
Ru N1 2.039(7)
Ru O3 2.059(6)
Ru N3 2.107(8)
O1 C1 1.298(9)
O2 C16 1.307(9)
O3 C31 1.286(11)
N1 N2 1.229(10)
N1 C8 1.468(10)
N2 C7 1.440(10)
N3 N4 1.205(10)
N3 C22 1.434(10)
N4 C23 1.502(11)
N5 C37 1.390(11)
C1 C7 1.411(11)
C1 C2 1.428(11)
C2 C3 1.354(11)
C3 C4 1.408(11)
C4 C6 1.375(11)
C4 C5 1.506(12)
C6 C7 1.399(11)
C8 C9 1.393(10)
C8 C13 1.395(11)
C9 C10 1.391(11)
C9 C14 1.504(11)
C10 C11 1.360(13)
C11 C12 1.393(13)
C12 C13 1.385(10)
C13 C15 1.491(11)
C16 C17 1.402(11)
C16 C22 1.421(12)
C17 C18 1.347(12)
C18 C19 1.402(12)
C19 C21 1.381(11)
C19 C20 1.511(12)
C21 C22 1.399(11)
C23 C28 1.395(12)
C23 C24 1.400(13)
C24 C25 1.366(13)
C24 C29 1.511(14)
C25 C26 1.327(15)
C26 C27 1.383(15)
C27 C28 1.463(13)
C28 C30 1.470(15)
C31 C37 1.362(13)
C31 C32 1.441(13)
C32 C33 1.362(14)
C33 C34 1.377(15)
C34 C36 1.402(13)
C34 C35 1.508(13)
C36 C37 1.456(12)
